data_4300452
_journal_name_full 'Inorganic Chemistry'
_journal_paper_doi 10.1021/ic051290t
_journal_year 2006
_chemical_formula_moiety 'C28 H46 Cl Cu N6 O4 '
_chemical_formula_sum 'C28 H46 Cl Cu N6 O4'
_chemical_formula_weight 629.71
_space_group_IT_number 61
_space_group_name_Hall '-P 2ac 2ab'
_space_group_name_H-M_alt 'P b c a'
_symmetry_cell_setting orthorhombic
_symmetry_Int_Tables_number 61
_symmetry_space_group_name_Hall '-P 2ac 2ab'
_symmetry_space_group_name_H-M 'P b c a'
_cell_angle_alpha 90
_cell_angle_beta 90
_cell_angle_gamma 90
_cell_formula_units_Z 8
_cell_length_a 18.333(9)
_cell_length_b 15.787(8)
_cell_length_c 22.395(11)
_cell_measurement_temperature 212.1
_cell_volume 6481.3(54)
_exptl_crystal_density_diffrn 1.291
_cod_original_formula_sum 'C28 H46 Cl Cu N6 O4 '
_cod_database_code 4300452

loop_
_symmetry_equiv_pos_site_id
_symmetry_equiv_pos_as_xyz
1 +X,+Y,+Z
2 1/2-X,1/2+Y,+Z
3 +X,1/2-Y,1/2+Z
4 1/2-X,-Y,1/2+Z
5 -X,-Y,-Z
6 1/2+X,1/2-Y,-Z
7 -X,1/2+Y,1/2-Z
8 1/2+X,+Y,1/2-Z

loop_
_atom_site_label
_atom_site_type_symbol
_atom_site_fract_x
_atom_site_fract_y
_atom_site_fract_z
_atom_site_U_iso_or_equiv
_atom_site_adp_type
_atom_site_occupancy
_atom_site_symmetry_multiplicity
_atom_site_calc_flag
_atom_site_refinement_flags
_atom_site_disorder_assembly
_atom_site_disorder_group
Cu1 Cu 0.46993(8) 0.26203(13) -0.03670(6) 0.0499(5) Uani 1.00 1 d . . .
Cl41 Cl 0.4896(3) 0.2474(5) -0.17243(13) 0.104(2) Uani 1.00 1 d . . .
O41 O 0.4576(7) 0.272(1) -0.1220(4) 0.141(6) Uani 1.00 1 d . . .
O42 O 0.4610(9) 0.251(2) -0.2229(5) 0.206(9) Uani 1.00 1 d . . .
O43 O 0.516(2) 0.164(1) -0.164(1) 0.28(2) Uani 1.00 1 d . . .
O44 O 0.555(2) 0.301(2) -0.1731(9) 0.233(12) Uani 1.00 1 d . . .
N11 N 0.5594(6) 0.2631(10) 0.0180(4) 0.048(3) Uani 1.00 1 d . . .
N12 N 0.5432(5) 0.2618(8) 0.0780(3) 0.034(3) Uani 1.00 1 d . . .
N21 N 0.4313(8) 0.1613(10) 0.0157(6) 0.055(5) Uani 1.00 1 d . . .
N22 N 0.4363(6) 0.1752(8) 0.0751(6) 0.037(4) Uani 1.00 1 d . . .
N31 N 0.4194(6) 0.3493(9) 0.0175(6) 0.042(4) Uani 1.00 1 d . . .
N32 N 0.4239(7) 0.3279(9) 0.0791(6) 0.040(4) Uani 1.00 1 d . . .
C1 C 0.4683(7) 0.2571(12) 0.0957(4) 0.042(4) Uani 1.00 1 d . . .
C11 C 0.678(2) 0.186(2) -0.0672(13) 0.21(2) Uani 1.00 1 d . . .
C12 C 0.7468(11) 0.293(4) -0.0396(9) 0.33(2) Uani 1.00 1 d . . .
C13 C 0.6646(7) 0.276(2) -0.0500(7) 0.092(7) Uani 1.00 1 d . . .
C14 C 0.6303(7) 0.2668(11) 0.0140(5) 0.045(4) Uani 1.00 1 d . . .
C15 C 0.6602(7) 0.2672(11) 0.0723(5) 0.046(4) Uani 1.00 1 d . . .
C16 C 0.6057(6) 0.2664(9) 0.1120(5) 0.035(4) Uani 1.00 1 d . . .
C17 C 0.6086(6) 0.2614(10) 0.1779(4) 0.039(4) Uani 1.00 1 d . . .
C18 C 0.6661(10) 0.197(2) 0.1984(8) 0.115(9) Uani 1.00 1 d . . .
C19 C 0.6203(12) 0.344(2) 0.2020(7) 0.108(8) Uani 1.00 1 d . . .
C21 C 0.3301(11) 0.091(1) -0.0878(11) 0.107(9) Uani 1.00 1 d . . .
C22 C 0.398(2) -0.043(2) -0.0570(13) 0.19(2) Uani 1.00 1 d . . .
C23 C 0.3983(10) 0.046(1) -0.0526(8) 0.074(7) Uani 1.00 1 d . . .
C24 C 0.4033(13) 0.091(2) 0.0119(9) 0.082(8) Uani 1.00 1 d . . .
C25 C 0.3874(11) 0.0539(13) 0.0618(10) 0.086(8) Uani 1.00 1 d . . .
C26 C 0.4092(10) 0.1115(12) 0.1075(7) 0.061(6) Uani 1.00 1 d . . .
C27 C 0.4053(11) 0.1070(12) 0.1749(8) 0.074(7) Uani 1.00 1 d . . .
C28 C 0.336(2) 0.083(3) 0.1962(9) 0.23(2) Uani 1.00 1 d . . .
C29 C 0.4733(13) 0.056(2) 0.1976(9) 0.153(11) Uani 1.00 1 d . . .
C31 C 0.4313(12) 0.501(2) -0.0663(10) 0.146(11) Uani 1.00 1 d . . .
C32 C 0.3226(10) 0.409(2) -0.0822(8) 0.105(8) Uani 1.00 1 d . . .
C33 C 0.3617(10) 0.4644(13) -0.0408(9) 0.085(7) Uani 1.00 1 d . . .
C34 C 0.3852(10) 0.4197(12) 0.0158(9) 0.067(6) Uani 1.00 1 d . . .
C35 C 0.3653(11) 0.449(2) 0.0755(8) 0.095(7) Uani 1.00 1 d . . .
C36 C 0.3925(9) 0.3917(13) 0.1140(8) 0.063(6) Uani 1.00 1 d . . .
C37 C 0.3919(11) 0.3854(13) 0.1801(8) 0.079(7) Uani 1.00 1 d . . .
C38 C 0.396(2) 0.472(2) 0.2057(9) 0.179(13) Uani 1.00 1 d . . .
C39 C 0.3213(10) 0.342(2) 0.2039(11) 0.179(13) Uani 1.00 1 d . . .
H1 H 0.4681 0.2557 0.1382 0.051 Uiso 1.00 1 c R . .
H2 H 0.6842 0.1844 -0.1093 0.250 Uiso 1.00 1 c R . .
H3 H 0.6358 0.1546 -0.0565 0.250 Uiso 1.00 1 c R . .
H4 H 0.7194 0.1633 -0.0481 0.250 Uiso 1.00 1 c R . .
H5 H 0.7592 0.2800 0.0006 0.402 Uiso 1.00 1 c R . .
H6 H 0.7560 0.3514 -0.0470 0.402 Uiso 1.00 1 c R . .
H7 H 0.7754 0.2596 -0.0659 0.402 Uiso 1.00 1 c R . .
H8 H 0.6397 0.3126 -0.0770 0.110 Uiso 1.00 1 c R . .
H9 H 0.7107 0.2673 0.0818 0.055 Uiso 1.00 1 c R . .
H10 H 0.5622 0.2430 0.1915 0.047 Uiso 1.00 1 c R . .
H11 H 0.6449 0.1424 0.2015 0.138 Uiso 1.00 1 c R . .
H12 H 0.6842 0.2141 0.2363 0.138 Uiso 1.00 1 c R . .
H13 H 0.7050 0.1958 0.1704 0.138 Uiso 1.00 1 c R . .
H14 H 0.6714 0.3511 0.2063 0.129 Uiso 1.00 1 c R . .
H15 H 0.5974 0.3490 0.2398 0.129 Uiso 1.00 1 c R . .
H16 H 0.6016 0.3852 0.1755 0.129 Uiso 1.00 1 c R . .
H17 H 0.3420 0.1002 -0.1286 0.129 Uiso 1.00 1 c R . .
H18 H 0.3189 0.1432 -0.0692 0.129 Uiso 1.00 1 c R . .
H19 H 0.2889 0.0542 -0.0854 0.129 Uiso 1.00 1 c R . .
H20 H 0.3720 -0.0639 -0.0234 0.227 Uiso 1.00 1 c R . .
H21 H 0.4461 -0.0650 -0.0567 0.227 Uiso 1.00 1 c R . .
H22 H 0.3739 -0.0598 -0.0926 0.227 Uiso 1.00 1 c R . .
H23 H 0.4409 0.0627 -0.0737 0.089 Uiso 1.00 1 c R . .
H24 H 0.3649 0.0001 0.0665 0.103 Uiso 1.00 1 c R . .
H25 H 0.4131 0.1636 0.1878 0.089 Uiso 1.00 1 c R . .
H26 H 0.3059 0.1323 0.2002 0.280 Uiso 1.00 1 c R . .
H27 H 0.3393 0.0556 0.2337 0.280 Uiso 1.00 1 c R . .
H28 H 0.3145 0.0460 0.1678 0.280 Uiso 1.00 1 c R . .
H29 H 0.4597 -0.0022 0.2009 0.184 Uiso 1.00 1 c R . .
H30 H 0.4894 0.0757 0.2354 0.184 Uiso 1.00 1 c R . .
H31 H 0.5117 0.0612 0.1694 0.184 Uiso 1.00 1 c R . .
H32 H 0.4692 0.4631 -0.0545 0.175 Uiso 1.00 1 c R . .
H33 H 0.4422 0.5562 -0.0525 0.175 Uiso 1.00 1 c R . .
H34 H 0.4276 0.5010 -0.1086 0.175 Uiso 1.00 1 c R . .
H35 H 0.2912 0.4397 -0.1079 0.126 Uiso 1.00 1 c R . .
H36 H 0.2945 0.3712 -0.0583 0.126 Uiso 1.00 1 c R . .
H37 H 0.3563 0.3771 -0.1054 0.125 Uiso 1.00 1 c R . .
H38 H 0.3319 0.5119 -0.0315 0.102 Uiso 1.00 1 c R . .
H39 H 0.3378 0.4984 0.0854 0.114 Uiso 1.00 1 c R . .
H40 H 0.4341 0.3554 0.1927 0.095 Uiso 1.00 1 c R . .
H41 H 0.4455 0.4907 0.2102 0.214 Uiso 1.00 1 c R . .
H42 H 0.3726 0.4740 0.2434 0.214 Uiso 1.00 1 c R . .
H43 H 0.3718 0.5088 0.1786 0.214 Uiso 1.00 1 c R . .
H44 H 0.2851 0.3830 0.2120 0.215 Uiso 1.00 1 c R . .
H45 H 0.3322 0.3112 0.2394 0.215 Uiso 1.00 1 c R . .
H46 H 0.3038 0.3034 0.1744 0.215 Uiso 1.00 1 c R . .

loop_
_atom_site_aniso_label
_atom_site_aniso_U_11
_atom_site_aniso_U_22
_atom_site_aniso_U_33
_atom_site_aniso_U_12
_atom_site_aniso_U_13
_atom_site_aniso_U_23
Cu1 0.0536(10) 0.076(1) 0.0195(7) 0.005(1) -0.0035(7) -0.0015(12)
Cl41 0.176(5) 0.117(5) 0.020(2) -0.023(6) 0.012(2) -0.008(3)
O41 0.139(11) 0.25(2) 0.029(5) 0.06(2) 0.003(6) 0.021(10)
O42 0.17(1) 0.41(3) 0.039(7) -0.05(3) -0.034(8) 0.00(2)
O43 0.40(4) 0.10(2) 0.33(4) 0.09(2) 0.10(3) -0.03(2)
O44 0.33(3) 0.23(3) 0.14(2) -0.16(2) 0.02(2) 0.03(2)
N11 0.040(6) 0.080(9) 0.026(4) 0.003(8) 0.003(4) -0.003(7)
N12 0.026(6) 0.052(8) 0.025(4) -0.006(7) 0.003(4) -0.005(6)
N21 0.081(10) 0.064(10) 0.021(7) -0.008(9) -0.027(7) -0.009(6)
N22 0.023(7) 0.056(10) 0.032(8) -0.007(7) 0.003(6) 0.001(6)
N31 0.021(7) 0.046(9) 0.057(9) 0.001(6) 0.004(6) -0.014(7)
N32 0.035(8) 0.060(10) 0.024(8) 0.009(7) -0.008(6) 0.002(6)
C1 0.044(7) 0.066(10) 0.016(5) 0.031(13) 0.001(5) -0.012(8)
C11 0.34(5) 0.16(3) 0.13(3) -0.02(3) 0.15(3) 0.02(2)
C12 0.054(13) 0.87(11) 0.08(2) -0.10(3) 0.026(12) 0.00(4)
C13 0.019(7) 0.17(2) 0.087(12) 0.009(10) 0.023(7) -0.09(1)
C14 0.030(7) 0.065(12) 0.039(6) 0.000(9) 0.008(5) 0.007(8)
C15 0.024(7) 0.066(12) 0.048(7) 0.003(9) -0.003(5) 0.011(9)
C16 0.039(7) 0.029(9) 0.036(6) 0.007(8) -0.005(5) -0.012(7)
C17 0.040(7) 0.054(10) 0.024(5) 0.005(9) -0.009(5) -0.007(8)
C18 0.08(1) 0.21(3) 0.049(11) 0.06(2) -0.004(10) 0.024(13)
C19 0.14(2) 0.15(2) 0.030(10) -0.08(2) 0.014(11) -0.012(12)
C21 0.12(2) 0.09(2) 0.11(2) 0.02(2) -0.02(2) -0.01(1)
C22 0.28(4) 0.13(3) 0.17(3) 0.12(3) -0.09(3) -0.04(2)
C23 0.055(12) 0.09(2) 0.07(1) 0.004(11) -0.024(10) -0.026(11)
C24 0.14(2) 0.05(2) 0.050(12) -0.00(2) -0.043(12) 0.008(11)
C25 0.11(2) 0.041(13) 0.10(2) -0.038(12) -0.02(1) 0.018(12)
C26 0.08(1) 0.065(13) 0.035(9) -0.030(11) -0.008(9) 0.022(9)
C27 0.10(2) 0.07(1) 0.055(12) -0.032(12) -0.014(11) 0.024(10)
C28 0.20(3) 0.47(7) 0.029(11) -0.15(4) 0.02(2) 0.04(2)
C29 0.21(3) 0.19(3) 0.060(13) 0.11(3) 0.01(2) 0.05(2)
C31 0.15(2) 0.17(3) 0.12(2) -0.09(2) -0.09(2) 0.11(2)
C32 0.11(2) 0.16(2) 0.042(10) 0.04(2) -0.053(11) 0.025(12)
C33 0.08(1) 0.10(2) 0.075(12) 0.045(12) -0.045(12) -0.013(13)
C34 0.073(12) 0.043(12) 0.08(1) 0.021(11) -0.045(10) -0.002(10)
C35 0.13(2) 0.12(2) 0.032(9) 0.07(2) -0.045(10) -0.029(11)
C36 0.033(9) 0.10(2) 0.059(12) -0.007(10) -0.001(8) -0.023(11)
C37 0.08(2) 0.11(2) 0.041(11) 0.020(13) -0.002(10) -0.048(11)
C38 0.29(4) 0.18(3) 0.06(2) -0.09(3) 0.02(2) -0.07(2)
C39 0.051(13) 0.37(5) 0.12(2) -0.04(2) 0.015(13) 0.02(3)

loop_
_geom_bond_atom_site_label_1
_geom_bond_atom_site_label_2
_geom_bond_distance
_geom_bond_publ_flag
_geom_bond_site_symmetry_1
_geom_bond_site_symmetry_2
Cu1 O41 1.93(1) ? . .
Cu1 N11 2.05(1) ? . .
Cu1 N21 2.10(2) ? . .
Cu1 N31 2.06(1) ? . .
Cl41 O41 1.33(1) ? . .
Cl41 O42 1.25(1) ? . .
Cl41 O43 1.42(3) ? . .
Cl41 O44 1.47(3) ? . .
N11 N12 1.38(1) ? . .
N11 C14 1.30(2) ? . .
N12 C1 1.43(1) ? . .
N12 C16 1.38(1) ? . .
N21 N22 1.35(2) ? . .
N21 C24 1.23(3) ? . .
N22 C1 1.49(2) ? . .
N22 C26 1.33(2) ? . .
N31 N32 1.42(2) ? . .
N31 C34 1.28(2) ? . .
N32 C1 1.43(2) ? . .
N32 C36 1.40(2) ? . .
C11 C13 1.49(4) ? . .
C12 C13 1.55(3) ? . .
C13 C14 1.57(2) ? . .
C14 C15 1.42(2) ? . .
C15 C16 1.34(2) ? . .
C16 C17 1.48(1) ? . .
C17 C18 1.53(3) ? . .
C17 C19 1.42(3) ? . .
C21 C23 1.64(3) ? . .
C22 C23 1.40(4) ? . .
C23 C24 1.61(3) ? . .
C24 C25 1.29(3) ? . .
C25 C26 1.43(3) ? . .
C26 C27 1.51(2) ? . .
C27 C28 1.41(3) ? . .
C27 C29 1.57(3) ? . .
C31 C33 1.51(3) ? . .
C32 C33 1.46(3) ? . .
C33 C34 1.52(3) ? . .
C34 C35 1.46(3) ? . .
C35 C36 1.35(3) ? . .
C36 C37 1.48(3) ? . .
C37 C38 1.49(3) ? . .
C37 C39 1.56(3) ? . .
C1 H1 0.9500 ? . .
C11 H2 0.9501 ? . .
C11 H3 0.9500 ? . .
C11 H4 0.9499 ? . .
C12 H5 0.9500 ? . .
C12 H6 0.9501 ? . .
C12 H7 0.9500 ? . .
C13 H8 0.9499 ? . .
C15 H9 0.9500 ? . .
C17 H10 0.9501 ? . .
C18 H11 0.9500 ? . .
C18 H12 0.9501 ? . .
C18 H13 0.9500 ? . .
C19 H14 0.9500 ? . .
C19 H15 0.9500 ? . .
C19 H16 0.9501 ? . .
C21 H17 0.9501 ? . .
C21 H18 0.9500 ? . .
C21 H19 0.9500 ? . .
C22 H20 0.9500 ? . .
C22 H21 0.9500 ? . .
C22 H22 0.9499 ? . .
C23 H23 0.9501 ? . .
C25 H24 0.9500 ? . .
C27 H25 0.9499 ? . .
C28 H26 0.9499 ? . .
C28 H27 0.9500 ? . .
C28 H28 0.9500 ? . .
C29 H29 0.9500 ? . .
C29 H30 0.9500 ? . .
C29 H31 0.9501 ? . .
C31 H32 0.9500 ? . .
C31 H33 0.9499 ? . .
C31 H34 0.9500 ? . .
C32 H35 0.9500 ? . .
C32 H36 0.9500 ? . .
C32 H37 0.9500 ? . .
C33 H38 0.9500 ? . .
C35 H39 0.9501 ? . .
C37 H40 0.9501 ? . .
C38 H41 0.9501 ? . .
C38 H42 0.9499 ? . .
C38 H43 0.9499 ? . .
C39 H44 0.9501 ? . .
C39 H45 0.9499 ? . .
C39 H46 0.9501 ? . .
H24 C25 0.9500 ? . .
H31 C29 0.9501 ? . .
